data_1551892
loop_
_publ_author_name
'Wittkamp, Florian'
'Mishra, Nakul'
'Wang, Hongxin'
'Wille, Hans-Christian'
'Steinbr\"ugge, Ren\'e'
'Kaupp, Martin'
'Cramer, Stephen P.'
'Apfel, Ulf-Peter'
'Pelmenschikov, Vladimir'

_publ_section_title
;
 Insights from 125Te and 57Fe Nuclear Resonance Vibrational Spectroscopy:
 a [4Fe-4Te] Cluster from Two Points of View
;
_journal_name_full 'Chemical Science'
_journal_paper_doi 10.1039/C9SC02025J
_journal_year 2019
_chemical_formula_moiety 'C24 H20 Fe4 S4 Te4, 3(C8 H20 N)'
_chemical_formula_sum 'C48 H80 Fe4 N3 S4 Te4'
_chemical_formula_weight 1561.21
_space_group_crystal_system orthorhombic
_space_group_IT_number 43
_space_group_name_Hall 'F 2 -2d'
_space_group_name_H-M_alt 'F d d 2'
_symmetry_space_group_name_Hall 'F 2 -2d'
_symmetry_space_group_name_H-M 'F d d 2'
_atom_sites_solution_hydrogens geom
_audit_creation_method SHELXL-2016/6
_audit_update_record
;
2019-04-08 deposited with the CCDC.    2019-06-24 downloaded from the CCDC.
;
_cell_angle_alpha 90
_cell_angle_beta 90
_cell_angle_gamma 90
_cell_formula_units_Z 8
_cell_length_a 25.0146(9)
_cell_length_b 39.6995(13)
_cell_length_c 12.1800(4)
_cell_measurement_reflns_used 22505
_cell_measurement_temperature 170(2)
_cell_measurement_theta_max 33.4830
_cell_measurement_theta_min 3.1940
_cell_volume 12095.6(7)
_computing_cell_refinement
;
CrysAlisPro, Agilent Technologies,
Version 1.171.36.24 (release 03-12-2012 CrysAlis171 .NET)
(compiled Dec  3 2012,18:21:49)
;
_computing_data_collection
;
CrysAlisPro, Agilent Technologies,
Version 1.171.36.24 (release 03-12-2012 CrysAlis171 .NET)
(compiled Dec  3 2012,18:21:49)
;
_computing_data_reduction
;
CrysAlisPro, Agilent Technologies,
Version 1.171.36.24 (release 03-12-2012 CrysAlis171 .NET)
(compiled Dec  3 2012,18:21:49)
;
_computing_structure_refinement 'SHELXL-2016/6 (Sheldrick, 2016)'
_computing_structure_solution 'SHELXT 2014/5 (Sheldrick, 2014)'
_diffrn_ambient_temperature 170(2)
_diffrn_detector_area_resol_mean 8.4171
_diffrn_measured_fraction_theta_full 0.998
_diffrn_measured_fraction_theta_max 0.999
_diffrn_measurement_device_type 'Xcalibur, Sapphire2, large Be window'
_diffrn_measurement_method '\w and \p scans'
_diffrn_radiation_type MoK\a
_diffrn_radiation_wavelength 0.71073
_diffrn_reflns_av_R_equivalents 0.0556
_diffrn_reflns_av_unetI/netI 0.0333
_diffrn_reflns_Laue_measured_fraction_full 0.998
_diffrn_reflns_Laue_measured_fraction_max 0.999
_diffrn_reflns_limit_h_max 32
_diffrn_reflns_limit_h_min -32
_diffrn_reflns_limit_k_max 51
_diffrn_reflns_limit_k_min -51
_diffrn_reflns_limit_l_max 15
_diffrn_reflns_limit_l_min -15
_diffrn_reflns_number 74687
_diffrn_reflns_point_group_measured_fraction_full 0.999
_diffrn_reflns_point_group_measured_fraction_max 0.999
_diffrn_reflns_theta_full 25.242
_diffrn_reflns_theta_max 27.499
_diffrn_reflns_theta_min 3.005
_diffrn_source 'Enhance (Mo) X-ray Source'
_exptl_absorpt_coefficient_mu 3.002
_exptl_absorpt_correction_T_max 1.00000
_exptl_absorpt_correction_T_min 0.30484
_exptl_absorpt_correction_type multi-scan
_exptl_absorpt_process_details
;
CrysAlisPro, Agilent Technologies,
Version 1.171.36.24 (release 03-12-2012 CrysAlis171 .NET)
(compiled Dec  3 2012,18:21:49)
Empirical absorption correction using spherical harmonics,
 implemented in SCALE3 ABSPACK scaling algorithm.
;
_exptl_crystal_colour black
_exptl_crystal_density_diffrn 1.715
_exptl_crystal_description cube
_exptl_crystal_F_000 6120
_exptl_crystal_size_max 0.3
_exptl_crystal_size_mid 0.3
_exptl_crystal_size_min 0.3
_refine_diff_density_max 0.763
_refine_diff_density_min -0.379
_refine_diff_density_rms 0.084
_refine_ls_abs_structure_details
;
 Flack x determined using 2847 quotients [(I+)-(I-)]/[(I+)+(I-)]
 (Parsons, Flack and Wagner, Acta Cryst. B69 (2013) 249-259).
;
_refine_ls_abs_structure_Flack -0.034(11)
_refine_ls_extinction_method none
_refine_ls_goodness_of_fit_ref 1.089
_refine_ls_hydrogen_treatment constr
_refine_ls_matrix_type full
_refine_ls_number_parameters 291
_refine_ls_number_reflns 6945
_refine_ls_number_restraints 1
_refine_ls_restrained_S_all 1.089
_refine_ls_R_factor_all 0.0313
_refine_ls_R_factor_gt 0.0259
_refine_ls_shift/su_max 0.001
_refine_ls_shift/su_mean 0.000
_refine_ls_structure_factor_coef Fsqd
_refine_ls_weighting_details 'w=1/[\s^2^(Fo^2^)+(0.0216P)^2^] where P=(Fo^2^+2Fc^2^)/3'
_refine_ls_weighting_scheme calc
_refine_ls_wR_factor_gt 0.0522
_refine_ls_wR_factor_ref 0.0548
_reflns_Friedel_coverage 0.911
_reflns_Friedel_fraction_full 0.999
_reflns_Friedel_fraction_max 0.999
_reflns_number_gt 6390
_reflns_number_total 6945
_reflns_threshold_expression 'I > 2\s(I)'
_cod_data_source_file c9sc02025j4.cif
_cod_data_source_block (NEt4)3[Fe4Te4(SPh)4]
_cod_depositor_comments
;

2022-09-26
Z value and formula fixed to values more according to usual
chemical conventions.                 miguel
;
_cod_original_formula_weight 1248.95
_cod_original_formula_units_Z 10
_cod_original_formula_sum 'C38.40 H64 Fe3.20 N2.40 S3.20 Te3.20'
_cod_database_code 1551892
_shelx_shelxl_version_number 2016/6
_shelx_space_group_comment
;
The symmetry employed for this shelxl refinement is uniquely defined
by the following loop, which should always be used as a source of
symmetry information in preference to the above space-group names.
They are only intended as comments.
;

loop_
_space_group_symop_operation_xyz
'x, y, z'
'-x, -y, z'
'x+1/4, -y+1/4, z+1/4'
'-x+1/4, y+1/4, z+1/4'
'x, y+1/2, z+1/2'
'-x, -y+1/2, z+1/2'
'x+1/4, -y+3/4, z+3/4'
'-x+1/4, y+3/4, z+3/4'
'x+1/2, y, z+1/2'
'-x+1/2, -y, z+1/2'
'x+3/4, -y+1/4, z+3/4'
'-x+3/4, y+1/4, z+3/4'
'x+1/2, y+1/2, z'
'-x+1/2, -y+1/2, z'
'x+3/4, -y+3/4, z+1/4'
'-x+3/4, y+3/4, z+1/4'

loop_
_atom_site_label
_atom_site_type_symbol
_atom_site_fract_x
_atom_site_fract_y
_atom_site_fract_z
_atom_site_U_iso_or_equiv
_atom_site_adp_type
_atom_site_occupancy
_atom_site_site_symmetry_order
_atom_site_calc_flag
_atom_site_refinement_flags_posn
_atom_site_refinement_flags_adp
_atom_site_refinement_flags_occupancy
Te01 Te 0.46586(2) 0.44975(2) 0.66134(3) 0.03135(9) Uani 1 1 d . . .
S1 S 0.39419(6) 0.54043(4) 0.74461(14) 0.0459(4) Uani 1 1 d . . .
Fe1 Fe 0.44706(3) 0.51269(2) 0.61883(6) 0.02725(16) Uani 1 1 d . . .
C1 C 0.3258(2) 0.52917(15) 0.7378(5) 0.0415(14) Uani 1 1 d . . .
Te02 Te 0.41580(2) 0.51286(2) 0.41549(3) 0.03506(9) Uani 1 1 d . . .
S2 S 0.49260(7) 0.42410(4) 0.32674(12) 0.0424(4) Uani 1 1 d . . .
Fe2 Fe 0.48502(3) 0.46602(2) 0.45685(6) 0.02857(17) Uani 1 1 d . . .
C2 C 0.3010(2) 0.51824(16) 0.6422(5) 0.0497(16) Uani 1 1 d . . .
H2 H 0.321041 0.515320 0.578648 0.060 Uiso 1 1 calc R U .
C3 C 0.2465(3) 0.51165(18) 0.6406(6) 0.0581(19) Uani 1 1 d . . .
H3 H 0.230627 0.504111 0.576023 0.070 Uiso 1 1 calc R U .
C4 C 0.2158(3) 0.51605(19) 0.7320(7) 0.062(2) Uani 1 1 d . . .
H4 H 0.179271 0.511898 0.729726 0.074 Uiso 1 1 calc R U .
C5 C 0.2394(3) 0.5266(2) 0.8270(7) 0.075(2) Uani 1 1 d . . .
H5 H 0.218852 0.529483 0.889894 0.090 Uiso 1 1 calc R U .
C6 C 0.2938(3) 0.5330(2) 0.8303(6) 0.064(2) Uani 1 1 d . . .
H6 H 0.309270 0.540115 0.895808 0.077 Uiso 1 1 calc R U .
N007 N 0.2858(2) 0.40522(14) 0.8237(5) 0.0514(14) Uani 1 1 d . . .
C7 C 0.4323(3) 0.40283(16) 0.3089(5) 0.0449(15) Uani 1 1 d . . .
N008 N 0.500000 0.500000 0.0396(5) 0.0433(17) Uani 1 2 d S T P
C8 C 0.4292(3) 0.37808(17) 0.2261(6) 0.0589(19) Uani 1 1 d . . .
H8 H 0.459266 0.373339 0.183810 0.071 Uiso 1 1 calc R U .
C9 C 0.3822(4) 0.3608(2) 0.2067(7) 0.079(3) Uani 1 1 d . . .
H9 H 0.380388 0.345199 0.149774 0.095 Uiso 1 1 calc R U .
C10 C 0.3385(4) 0.3665(2) 0.2710(9) 0.091(3) Uani 1 1 d . . .
H10 H 0.307325 0.354212 0.259556 0.109 Uiso 1 1 calc R U .
C11 C 0.3404(3) 0.3903(3) 0.3527(9) 0.094(3) Uani 1 1 d . . .
H11 H 0.310567 0.394304 0.396208 0.113 Uiso 1 1 calc R U .
C12 C 0.3873(3) 0.4085(2) 0.3701(6) 0.068(2) Uani 1 1 d . . .
H12 H 0.388040 0.424957 0.424513 0.081 Uiso 1 1 calc R U .
C13 C 0.2892(4) 0.4205(2) 0.9371(7) 0.081(3) Uani 1 1 d . . .
H13A H 0.325867 0.427319 0.950278 0.098 Uiso 1 1 calc R U .
H13B H 0.267352 0.440728 0.938483 0.098 Uiso 1 1 calc R U .
C14 C 0.2717(5) 0.3980(3) 1.0299(8) 0.115(4) Uani 1 1 d . . .
H14A H 0.234575 0.392442 1.021221 0.172 Uiso 1 1 calc R U .
H14B H 0.276844 0.409376 1.098573 0.172 Uiso 1 1 calc R U .
H14C H 0.292561 0.377657 1.029037 0.172 Uiso 1 1 calc R U .
C15 C 0.2287(3) 0.39555(19) 0.7974(7) 0.062(2) Uani 1 1 d . . .
H15A H 0.228067 0.384838 0.725854 0.074 Uiso 1 1 calc R U .
H15B H 0.216932 0.378980 0.850766 0.074 Uiso 1 1 calc R U .
C16 C 0.1894(4) 0.4239(2) 0.7968(11) 0.108(4) Uani 1 1 d . . .
H16A H 0.199070 0.439755 0.740730 0.162 Uiso 1 1 calc R U .
H16B H 0.189700 0.434870 0.866992 0.162 Uiso 1 1 calc R U .
H16C H 0.154300 0.415232 0.782236 0.162 Uiso 1 1 calc R U .
C17 C 0.3173(3) 0.37237(18) 0.8165(7) 0.064(2) Uani 1 1 d . . .
H17A H 0.301418 0.356209 0.866484 0.076 Uiso 1 1 calc R U .
H17B H 0.313643 0.363434 0.742752 0.076 Uiso 1 1 calc R U .
C18 C 0.3761(3) 0.3752(3) 0.8427(10) 0.104(4) Uani 1 1 d . . .
H18A H 0.392636 0.353512 0.835184 0.156 Uiso 1 1 calc R U .
H18B H 0.380409 0.383083 0.916703 0.156 Uiso 1 1 calc R U .
H18C H 0.392570 0.390817 0.792983 0.156 Uiso 1 1 calc R U .
C19 C 0.3071(3) 0.43154(18) 0.7451(6) 0.061(2) Uani 1 1 d . . .
H19A H 0.286475 0.452026 0.754092 0.074 Uiso 1 1 calc R U .
H19B H 0.343814 0.436613 0.765113 0.074 Uiso 1 1 calc R U .
C20 C 0.3058(4) 0.4215(2) 0.6268(7) 0.089(3) Uani 1 1 d . . .
H20A H 0.269318 0.418539 0.604055 0.134 Uiso 1 1 calc R U .
H20B H 0.324908 0.400764 0.617288 0.134 Uiso 1 1 calc R U .
H20C H 0.322140 0.438801 0.583187 0.134 Uiso 1 1 calc R U .
C21 C 0.4830(3) 0.4716(2) -0.0351(6) 0.061(2) Uani 1 1 d . . .
H21A H 0.456549 0.480302 -0.086073 0.073 Uiso 1 1 calc R U .
H21B H 0.513751 0.464628 -0.077826 0.073 Uiso 1 1 calc R U .
C22 C 0.4603(4) 0.4415(2) 0.0200(8) 0.084(3) Uani 1 1 d . . .
H22A H 0.426506 0.447151 0.052607 0.126 Uiso 1 1 calc R U .
H22B H 0.484415 0.433885 0.076094 0.126 Uiso 1 1 calc R U .
H22C H 0.455209 0.423860 -0.032994 0.126 Uiso 1 1 calc R U .
C23 C 0.4553(3) 0.5102(2) 0.1148(6) 0.060(2) Uani 1 1 d . . .
H23A H 0.467067 0.529248 0.158435 0.073 Uiso 1 1 calc R U .
H23B H 0.447999 0.491738 0.164711 0.073 Uiso 1 1 calc R U .
C24 C 0.4037(4) 0.5197(2) 0.0563(9) 0.086(3) Uani 1 1 d . . .
H24A H 0.411123 0.536431 0.001442 0.130 Uiso 1 1 calc R U .
H24B H 0.378699 0.528569 0.108564 0.130 Uiso 1 1 calc R U .
H24C H 0.388781 0.500074 0.021895 0.130 Uiso 1 1 calc R U .

loop_
_atom_site_aniso_label
_atom_site_aniso_U_11
_atom_site_aniso_U_22
_atom_site_aniso_U_33
_atom_site_aniso_U_23
_atom_site_aniso_U_13
_atom_site_aniso_U_12
Te01 0.03674(19) 0.02884(16) 0.02847(17) 0.00326(15) 0.00333(16) -0.00538(14)
S1 0.0391(8) 0.0497(9) 0.0490(9) -0.0221(7) 0.0106(7) -0.0006(7)
Fe1 0.0285(4) 0.0288(4) 0.0245(4) -0.0030(3) 0.0016(3) -0.0002(3)
C1 0.040(3) 0.038(3) 0.046(4) -0.004(3) 0.012(3) 0.001(3)
Te02 0.02698(17) 0.0494(2) 0.02878(17) 0.00403(17) -0.00425(16) 0.00166(15)
S2 0.0515(10) 0.0409(8) 0.0347(8) -0.0123(6) 0.0077(7) -0.0041(7)
Fe2 0.0312(4) 0.0305(4) 0.0240(3) -0.0032(3) 0.0012(3) -0.0017(3)
C2 0.041(4) 0.063(4) 0.045(4) 0.001(3) 0.013(3) -0.003(3)
C3 0.044(4) 0.077(5) 0.053(5) 0.003(4) -0.001(3) -0.006(3)
C4 0.039(4) 0.071(5) 0.075(5) -0.001(4) 0.018(4) -0.007(3)
C5 0.052(5) 0.100(7) 0.072(5) -0.024(5) 0.030(4) -0.009(4)
C6 0.051(4) 0.088(6) 0.055(4) -0.026(4) 0.019(4) -0.005(4)
N007 0.048(3) 0.040(3) 0.067(4) -0.001(3) 0.006(3) -0.011(3)
C7 0.060(4) 0.039(4) 0.035(3) -0.002(3) -0.004(3) -0.002(3)
N008 0.055(5) 0.053(4) 0.022(3) 0.000 0.000 -0.005(4)
C8 0.072(5) 0.042(4) 0.063(5) -0.014(3) -0.008(4) -0.003(3)
C9 0.094(7) 0.060(5) 0.083(6) -0.029(4) -0.014(5) -0.014(5)
C10 0.083(7) 0.080(6) 0.111(8) -0.024(6) -0.012(6) -0.035(5)
C11 0.063(5) 0.107(8) 0.113(8) -0.039(6) 0.017(5) -0.033(5)
C12 0.055(4) 0.079(5) 0.068(5) -0.033(4) 0.014(4) -0.023(4)
C13 0.108(7) 0.073(5) 0.063(5) -0.018(4) 0.010(5) -0.020(5)
C14 0.150(10) 0.121(9) 0.073(7) 0.015(6) -0.001(7) -0.015(8)
C15 0.040(4) 0.051(4) 0.094(6) -0.003(4) 0.007(4) 0.000(3)
C16 0.060(6) 0.069(6) 0.195(12) 0.024(7) 0.012(7) 0.020(5)
C17 0.047(4) 0.042(4) 0.102(6) 0.005(4) 0.003(4) -0.004(3)
C18 0.051(5) 0.088(7) 0.173(11) 0.040(7) -0.001(6) -0.005(5)
C19 0.062(5) 0.052(4) 0.071(5) 0.006(4) 0.007(4) -0.011(4)
C20 0.103(7) 0.085(6) 0.080(6) 0.011(5) 0.012(5) -0.013(5)
C21 0.055(4) 0.085(5) 0.043(4) -0.025(4) -0.011(3) -0.005(4)
C22 0.091(7) 0.072(6) 0.089(7) -0.028(5) -0.019(5) -0.021(5)
C23 0.063(5) 0.075(5) 0.043(4) -0.013(4) 0.020(4) -0.013(4)
C24 0.075(6) 0.083(7) 0.102(7) 0.006(5) 0.043(6) 0.006(5)

loop_
_atom_type_symbol
_atom_type_description
_atom_type_scat_dispersion_real
_atom_type_scat_dispersion_imag
_atom_type_scat_source
C C 0.0033 0.0016 'International Tables Vol C Tables 4.2.6.8 and 6.1.1.4'
H H 0.0000 0.0000 'International Tables Vol C Tables 4.2.6.8 and 6.1.1.4'
Fe Fe 0.3463 0.8444 'International Tables Vol C Tables 4.2.6.8 and 6.1.1.4'
N N 0.0061 0.0033 'International Tables Vol C Tables 4.2.6.8 and 6.1.1.4'
S S 0.1246 0.1234 'International Tables Vol C Tables 4.2.6.8 and 6.1.1.4'
Te Te -0.5308 1.6751 'International Tables Vol C Tables 4.2.6.8 and 6.1.1.4'

loop_
_geom_angle_atom_site_label_1
_geom_angle_atom_site_label_2
_geom_angle_atom_site_label_3
_geom_angle
_geom_angle_site_symmetry_1
_geom_angle_site_symmetry_3
Fe1 Te01 Fe2 66.77(2) . .
Fe1 Te01 Fe1 64.82(3) . 2_665
Fe2 Te01 Fe1 62.08(2) . 2_665
C1 S1 Fe1 113.8(2) . .
S1 Fe1 Te01 115.57(5) . .
S1 Fe1 Te02 117.39(5) . .
Te01 Fe1 Te02 104.33(3) . .
S1 Fe1 Te01 94.12(5) . 2_665
Te01 Fe1 Te01 110.40(3) . 2_665
Te02 Fe1 Te01 115.20(3) . 2_665
S1 Fe1 Fe2 133.46(6) . 2_665
Te01 Fe1 Fe2 109.19(3) . 2_665
Te02 Fe1 Fe2 59.92(2) . 2_665
Te01 Fe1 Fe2 57.65(2) 2_665 2_665
S1 Fe1 Fe1 134.94(5) . 2_665
Te01 Fe1 Fe1 59.22(2) . 2_665
Te02 Fe1 Fe1 106.399(18) . 2_665
Te01 Fe1 Fe1 55.96(3) 2_665 2_665
Fe2 Fe1 Fe1 61.94(3) 2_665 2_665
S1 Fe1 Fe2 162.97(5) . .
Te01 Fe1 Fe2 56.99(2) . .
Te02 Fe1 Fe2 56.32(2) . .
Te01 Fe1 Fe2 102.85(3) 2_665 .
Fe2 Fe1 Fe2 59.88(3) 2_665 .
Fe1 Fe1 Fe2 57.38(2) 2_665 .
C2 C1 C6 117.2(6) . .
C2 C1 S1 123.4(5) . .
C6 C1 S1 119.4(5) . .
Fe2 Te02 Fe1 67.13(2) . .
Fe2 Te02 Fe2 64.35(3) . 2_665
Fe1 Te02 Fe2 62.65(2) . 2_665
C7 S2 Fe2 111.4(2) . .
S2 Fe2 Te02 116.07(5) . .
S2 Fe2 Te01 119.41(5) . .
Te02 Fe2 Te01 103.88(3) . .
S2 Fe2 Te02 91.17(5) . 2_665
Te02 Fe2 Te02 111.07(3) . 2_665
Te01 Fe2 Te02 115.32(3) . 2_665
S2 Fe2 Fe1 131.84(6) . 2_665
Te02 Fe2 Fe1 109.48(3) . 2_665
Te01 Fe2 Fe1 60.27(2) . 2_665
Te02 Fe2 Fe1 57.43(2) 2_665 2_665
S2 Fe2 Fe2 132.32(5) . 2_665
Te02 Fe2 Fe2 59.15(3) . 2_665
Te01 Fe2 Fe2 106.668(18) . 2_665
Te02 Fe2 Fe2 56.50(3) 2_665 2_665
Fe1 Fe2 Fe2 62.38(2) 2_665 2_665
S2 Fe2 Fe1 165.06(6) . .
Te02 Fe2 Fe1 56.55(2) . .
Te01 Fe2 Fe1 56.24(2) . .
Te02 Fe2 Fe1 103.59(3) 2_665 .
Fe1 Fe2 Fe1 60.68(3) 2_665 .
Fe2 Fe2 Fe1 57.74(2) 2_665 .
C3 C2 C1 120.7(6) . .
C3 C2 H2 119.7 . .
C1 C2 H2 119.7 . .
C4 C3 C2 121.1(7) . .
C4 C3 H3 119.5 . .
C2 C3 H3 119.5 . .
C3 C4 C5 119.3(6) . .
C3 C4 H4 120.4 . .
C5 C4 H4 120.4 . .
C4 C5 C6 120.4(7) . .
C4 C5 H5 119.8 . .
C6 C5 H5 119.8 . .
C5 C6 C1 121.4(7) . .
C5 C6 H6 119.3 . .
C1 C6 H6 119.3 . .
C13 N007 C15 110.4(6) . .
C13 N007 C19 106.3(5) . .
C15 N007 C19 112.0(6) . .
C13 N007 C17 111.5(6) . .
C15 N007 C17 105.0(5) . .
C19 N007 C17 111.7(6) . .
C12 C7 C8 117.3(6) . .
C12 C7 S2 124.3(5) . .
C8 C7 S2 118.4(5) . .
C23 N008 C23 104.7(7) 2_665 .
C23 N008 C21 111.1(4) 2_665 2_665
C23 N008 C21 112.1(4) . 2_665
C23 N008 C21 112.1(4) 2_665 .
C23 N008 C21 111.1(4) . .
C21 N008 C21 105.8(7) 2_665 .
C9 C8 C7 121.0(8) . .
C9 C8 H8 119.5 . .
C7 C8 H8 119.5 . .
C10 C9 C8 120.1(7) . .
C10 C9 H9 120.0 . .
C8 C9 H9 120.0 . .
C9 C10 C11 120.1(8) . .
C9 C10 H10 119.9 . .
C11 C10 H10 119.9 . .
C10 C11 C12 119.8(9) . .
C10 C11 H11 120.1 . .
C12 C11 H11 120.1 . .
C7 C12 C11 121.5(7) . .
C7 C12 H12 119.2 . .
C11 C12 H12 119.2 . .
C14 C13 N007 115.5(7) . .
C14 C13 H13A 108.4 . .
N007 C13 H13A 108.4 . .
C14 C13 H13B 108.4 . .
N007 C13 H13B 108.4 . .
H13A C13 H13B 107.5 . .
C13 C14 H14A 109.5 . .
C13 C14 H14B 109.5 . .
H14A C14 H14B 109.5 . .
C13 C14 H14C 109.5 . .
H14A C14 H14C 109.5 . .
H14B C14 H14C 109.5 . .
C16 C15 N007 115.5(7) . .
C16 C15 H15A 108.4 . .
N007 C15 H15A 108.4 . .
C16 C15 H15B 108.4 . .
N007 C15 H15B 108.4 . .
H15A C15 H15B 107.5 . .
C15 C16 H16A 109.5 . .
C15 C16 H16B 109.5 . .
H16A C16 H16B 109.5 . .
C15 C16 H16C 109.5 . .
H16A C16 H16C 109.5 . .
H16B C16 H16C 109.5 . .
C18 C17 N007 115.3(6) . .
C18 C17 H17A 108.4 . .
N007 C17 H17A 108.4 . .
C18 C17 H17B 108.4 . .
N007 C17 H17B 108.4 . .
H17A C17 H17B 107.5 . .
C17 C18 H18A 109.5 . .
C17 C18 H18B 109.5 . .
H18A C18 H18B 109.5 . .
C17 C18 H18C 109.5 . .
H18A C18 H18C 109.5 . .
H18B C18 H18C 109.5 . .
C20 C19 N007 114.7(6) . .
C20 C19 H19A 108.6 . .
N007 C19 H19A 108.6 . .
C20 C19 H19B 108.6 . .
N007 C19 H19B 108.6 . .
H19A C19 H19B 107.6 . .
C19 C20 H20A 109.5 . .
C19 C20 H20B 109.5 . .
H20A C20 H20B 109.5 . .
C19 C20 H20C 109.5 . .
H20A C20 H20C 109.5 . .
H20B C20 H20C 109.5 . .
C22 C21 N008 115.9(6) . .
C22 C21 H21A 108.3 . .
N008 C21 H21A 108.3 . .
C22 C21 H21B 108.3 . .
N008 C21 H21B 108.3 . .
H21A C21 H21B 107.4 . .
C21 C22 H22A 109.5 . .
C21 C22 H22B 109.5 . .
H22A C22 H22B 109.5 . .
C21 C22 H22C 109.5 . .
H22A C22 H22C 109.5 . .
H22B C22 H22C 109.5 . .
N008 C23 C24 114.4(6) . .
N008 C23 H23A 108.7 . .
C24 C23 H23A 108.7 . .
N008 C23 H23B 108.7 . .
C24 C23 H23B 108.7 . .
H23A C23 H23B 107.6 . .
C23 C24 H24A 109.5 . .
C23 C24 H24B 109.5 . .
H24A C24 H24B 109.5 . .
C23 C24 H24C 109.5 . .
H24A C24 H24C 109.5 . .
H24B C24 H24C 109.5 . .

loop_
_geom_bond_atom_site_label_1
_geom_bond_atom_site_label_2
_geom_bond_distance
_geom_bond_site_symmetry_2
Te01 Fe1 2.5948(8) .
Te01 Fe2 2.6173(8) .
Te01 Fe1 2.6902(8) 2_665
S1 C1 1.770(6) .
S1 Fe1 2.3041(16) .
Fe1 Te02 2.5972(8) .
Fe1 Fe2 2.7376(10) 2_665
Fe1 Fe1 2.8340(15) 2_665
Fe1 Fe2 2.8682(10) .
C1 C2 1.390(9) .
C1 C6 1.390(9) .
Te02 Fe2 2.5903(8) .
Te02 Fe2 2.6669(8) 2_665
S2 C7 1.742(6) .
S2 Fe2 2.3057(16) .
Fe2 Fe2 2.8002(15) 2_665
C2 C3 1.387(9) .
C2 H2 0.9300 .
C3 C4 1.364(10) .
C3 H3 0.9300 .
C4 C5 1.364(10) .
C4 H4 0.9300 .
C5 C6 1.385(10) .
C5 H5 0.9300 .
C6 H6 0.9300 .
N007 C13 1.512(10) .
N007 C15 1.513(9) .
N007 C19 1.514(9) .
N007 C17 1.528(9) .
C7 C12 1.369(9) .
C7 C8 1.410(9) .
N008 C23 1.500(7) 2_665
N008 C23 1.500(7) .
N008 C21 1.508(7) 2_665
N008 C21 1.508(7) .
C8 C9 1.382(10) .
C8 H8 0.9300 .
C9 C10 1.364(12) .
C9 H9 0.9300 .
C10 C11 1.374(12) .
C10 H10 0.9300 .
C11 C12 1.394(10) .
C11 H11 0.9300 .
C12 H12 0.9300 .
C13 C14 1.507(12) .
C13 H13A 0.9700 .
C13 H13B 0.9700 .
C14 H14A 0.9600 .
C14 H14B 0.9600 .
C14 H14C 0.9600 .
C15 C16 1.492(10) .
C15 H15A 0.9700 .
C15 H15B 0.9700 .
C16 H16A 0.9600 .
C16 H16B 0.9600 .
C16 H16C 0.9600 .
C17 C18 1.508(10) .
C17 H17A 0.9700 .
C17 H17B 0.9700 .
C18 H18A 0.9600 .
C18 H18B 0.9600 .
C18 H18C 0.9600 .
C19 C20 1.495(11) .
C19 H19A 0.9700 .
C19 H19B 0.9700 .
C20 H20A 0.9600 .
C20 H20B 0.9600 .
C20 H20C 0.9600 .
C21 C22 1.487(11) .
C21 H21A 0.9700 .
C21 H21B 0.9700 .
C22 H22A 0.9600 .
C22 H22B 0.9600 .
C22 H22C 0.9600 .
C23 C24 1.522(12) .
C23 H23A 0.9700 .
C23 H23B 0.9700 .
C24 H24A 0.9600 .
C24 H24B 0.9600 .
C24 H24C 0.9600 .
